data_1549836
loop_
_publ_author_name
'Carpenter, Stephanie H.'
'Baker, Tessa M.'
'Munoz, Salvador'
'Brennessel, William W.'
'Neidig, Michael L.'

_publ_section_title
;
 Multinuclear Iron-Phenyl Species in Reactions of Simple Iron Salts and
 PhMgBr: Identification of Fe4(\m-Ph)6(THF)4 as a Key Reactive Species for
 Cross-Coupling
;
_journal_name_full 'Chemical Science'
_journal_paper_doi 10.1039/C8SC02915F
_journal_year 2018
_chemical_formula_moiety 'C18 H30 Fe0.58 Mg0.42 O6'
_chemical_formula_sum 'C18 H30 Fe0.58 Mg0.42 O6'
_chemical_formula_weight 384.94
_chemical_name_common neisc31
_space_group_crystal_system monoclinic
_space_group_IT_number 14
_space_group_name_Hall '-P 2ybc'
_space_group_name_H-M_alt 'P 1 21/c 1'
_symmetry_space_group_name_Hall '-P 2ybc'
_symmetry_space_group_name_H-M 'P 1 21/c 1'
_atom_sites_solution_hydrogens geom
_atom_sites_solution_primary dual
_atom_sites_solution_secondary difmap
_audit_creation_method SHELXL-2016/6
_audit_update_record
;
2018-06-25 deposited with the CCDC.
2018-08-24 downloaded from the CCDC.
;
_cell_angle_alpha 90
_cell_angle_beta 114.0312(10)
_cell_angle_gamma 90
_cell_formula_units_Z 4
_cell_length_a 15.2106(8)
_cell_length_b 11.1429(6)
_cell_length_c 12.9636(7)
_cell_measurement_reflns_used 4093
_cell_measurement_temperature 100.0(5)
_cell_measurement_theta_max 38.07
_cell_measurement_theta_min 2.34
_cell_volume 2006.76(19)
_computing_cell_refinement 'SAINT (Bruker, 2013)'
_computing_data_collection 'APEX3 (Bruker, 2016)'
_computing_data_reduction 'SAINT (Bruker, 2013)'
_computing_molecular_graphics 'SHELXTL (Sheldrick, 2008)'
_computing_publication_material 'SHELXTL (Sheldrick, 2008)'
_computing_structure_refinement 'SHELXL-2016/6 (Sheldrick, 2015b)'
_computing_structure_solution 'SHELXT-2014/5 (Sheldrick, 2015a)'
_diffrn_ambient_temperature 100.0(5)
_diffrn_measured_fraction_theta_full 0.991
_diffrn_measured_fraction_theta_max 0.966
_diffrn_measurement_device_type 'Bruker SMART APEX II CCD platform'
_diffrn_measurement_method '\w scans'
_diffrn_radiation_type MoK\a
_diffrn_radiation_wavelength 0.71073
_diffrn_reflns_av_R_equivalents 0.0429
_diffrn_reflns_av_unetI/netI 0.0335
_diffrn_reflns_Laue_measured_fraction_full 0.991
_diffrn_reflns_Laue_measured_fraction_max 0.966
_diffrn_reflns_limit_h_max 26
_diffrn_reflns_limit_h_min -26
_diffrn_reflns_limit_k_max 19
_diffrn_reflns_limit_k_min -19
_diffrn_reflns_limit_l_max 22
_diffrn_reflns_limit_l_min -22
_diffrn_reflns_number 66978
_diffrn_reflns_point_group_measured_fraction_full 0.991
_diffrn_reflns_point_group_measured_fraction_max 0.966
_diffrn_reflns_theta_full 37.785
_diffrn_reflns_theta_max 38.677
_diffrn_reflns_theta_min 2.343
_diffrn_source 'fine-focus sealed tube'
_exptl_absorpt_coefficient_mu 0.499
_exptl_absorpt_correction_T_max 0.7476
_exptl_absorpt_correction_T_min 0.6462
_exptl_absorpt_correction_type multi-scan
_exptl_absorpt_process_details 'SADABS-2016/2 (Krause et al., 2015)'
_exptl_crystal_colour yellow-brown
_exptl_crystal_density_diffrn 1.274
_exptl_crystal_description block
_exptl_crystal_F_000 824
_exptl_crystal_size_max 0.40
_exptl_crystal_size_mid 0.40
_exptl_crystal_size_min 0.34
_refine_diff_density_max 0.528
_refine_diff_density_min -0.470
_refine_diff_density_rms 0.061
_refine_ls_extinction_method none
_refine_ls_goodness_of_fit_ref 1.015
_refine_ls_hydrogen_treatment constr
_refine_ls_matrix_type full
_refine_ls_number_parameters 257
_refine_ls_number_reflns 11048
_refine_ls_number_restraints 52
_refine_ls_restrained_S_all 1.021
_refine_ls_R_factor_all 0.0667
_refine_ls_R_factor_gt 0.0405
_refine_ls_shift/su_max 0.001
_refine_ls_shift/su_mean 0.000
_refine_ls_structure_factor_coef Fsqd
_refine_ls_weighting_details 'w=1/[\s^2^(Fo^2^)+(0.0535P)^2^+0.3057P] where P=(Fo^2^+2Fc^2^)/3'
_refine_ls_weighting_scheme calc
_refine_ls_wR_factor_gt 0.0981
_refine_ls_wR_factor_ref 0.1096
_reflns_Friedel_coverage 0.000
_reflns_number_gt 8035
_reflns_number_total 11048
_reflns_threshold_expression 'I > 2\s(I)'
_cod_data_source_file c8sc02915f2.cif
_cod_data_source_block 3
_cod_database_code 1549836
_shelx_shelxl_version_number 2016/6
_shelx_space_group_comment
; 
The symmetry employed for this shelxl refinement is uniquely defined 
by the following loop, which should always be used as a source of 
symmetry information in preference to the above space-group names. 
They are only intended as comments. 
;
_shelx_estimated_absorpt_t_min 0.825
_shelx_estimated_absorpt_t_max 0.849

loop_
_space_group_symop_operation_xyz
'x, y, z'
'-x, y+1/2, -z+1/2'
'-x, -y, -z'
'x, -y-1/2, z-1/2'

loop_
_atom_site_label
_atom_site_type_symbol
_atom_site_fract_x
_atom_site_fract_y
_atom_site_fract_z
_atom_site_U_iso_or_equiv
_atom_site_adp_type
_atom_site_occupancy
_atom_site_site_symmetry_order
_atom_site_calc_flag
_atom_site_refinement_flags_posn
_atom_site_refinement_flags_adp
_atom_site_refinement_flags_occupancy
_atom_site_disorder_assembly
_atom_site_disorder_group
Fe1 Fe 0.26138(2) 0.26321(2) 0.26796(2) 0.01571(5) Uani 0.5763(18) 1 d . . P A 1
Mg1 Mg 0.26138(2) 0.26321(2) 0.26796(2) 0.01571(5) Uani 0.4237(18) 1 d . . P A 5
O1 O 0.19537(5) 0.37555(6) 0.33776(6) 0.02167(13) Uani 1 1 d . . . . .
O2 O 0.32015(5) 0.41065(6) 0.22708(6) 0.02067(13) Uani 1 1 d . . . . .
C1 C 0.12658(8) 0.54806(10) 0.38025(9) 0.0281(2) Uani 1 1 d . . . . .
H1A H 0.148728 0.523286 0.459379 0.042 Uiso 1 1 calc R U . . .
H1B H 0.059256 0.524094 0.338872 0.042 Uiso 1 1 calc R U . . .
H1C H 0.131986 0.635424 0.376368 0.042 Uiso 1 1 calc R U . . .
C2 C 0.18793(6) 0.48848(8) 0.32804(7) 0.01965(15) Uani 1 1 d . . . . .
C3 C 0.23216(7) 0.56076(8) 0.27384(9) 0.02358(17) Uani 1 1 d . . . . .
H3 H 0.218630 0.644319 0.268617 0.028 Uiso 1 1 calc R U . . .
C4 C 0.29482(6) 0.51854(8) 0.22690(8) 0.01908(15) Uani 1 1 d . . . . .
C5 C 0.33634(8) 0.60711(9) 0.17025(10) 0.0288(2) Uani 1 1 d . . . . .
H5A H 0.406468 0.598043 0.201266 0.043 Uiso 1 1 calc R U . . .
H5B H 0.320166 0.688981 0.184032 0.043 Uiso 1 1 calc R U . . .
H5C H 0.309275 0.591677 0.088784 0.043 Uiso 1 1 calc R U . . .
O3 O 0.32630(5) 0.15534(6) 0.19326(6) 0.02357(14) Uani 1 1 d . . . . .
O4 O 0.20116(5) 0.11359(6) 0.30245(6) 0.01983(12) Uani 1 1 d . . . . .
C6 C 0.36739(7) -0.00961(9) 0.10819(9) 0.02561(18) Uani 1 1 d . . . . .
H6A H 0.353033 0.037113 0.039154 0.038 Uiso 1 1 calc R U . . .
H6B H 0.346499 -0.092799 0.088197 0.038 Uiso 1 1 calc R U . . .
H6C H 0.436844 -0.007874 0.154551 0.038 Uiso 1 1 calc R U . . .
C7 C 0.31465(6) 0.04398(8) 0.17400(7) 0.01912(15) Uani 1 1 d . . . . .
C8 C 0.25815(7) -0.03107(8) 0.20992(8) 0.02178(16) Uani 1 1 d . . . . .
H8 H 0.254574 -0.113599 0.190239 0.026 Uiso 1 1 calc R U . . .
C9 C 0.20666(6) 0.00681(7) 0.27266(7) 0.01755(14) Uani 1 1 d . . . . .
C10 C 0.15334(8) -0.08653(8) 0.30994(9) 0.02586(18) Uani 1 1 d . . . . .
H10A H 0.087596 -0.058692 0.291860 0.039 Uiso 1 1 calc R U . . .
H10B H 0.186759 -0.099093 0.391599 0.039 Uiso 1 1 calc R U . . .
H10C H 0.151166 -0.162227 0.270478 0.039 Uiso 1 1 calc R U . . .
O5 O 0.13610(5) 0.28056(8) 0.10891(6) 0.02761(16) Uani 0.741(5) 1 d D . P A 1
C11 C 0.03985(11) 0.2879(3) 0.10209(15) 0.0340(5) Uani 0.741(5) 1 d D . P A 1
H11A H 0.028329 0.367551 0.128018 0.041 Uiso 0.741(5) 1 calc R U P A 1
H11B H 0.029097 0.225504 0.150116 0.041 Uiso 0.741(5) 1 calc R U P A 1
C12 C -0.0251(3) 0.2691(6) -0.0169(3) 0.0540(12) Uani 0.741(5) 1 d D . P A 1
H12A H -0.083054 0.320272 -0.038106 0.065 Uiso 0.741(5) 1 calc R U P A 1
H12B H -0.045574 0.184133 -0.030544 0.065 Uiso 0.741(5) 1 calc R U P A 1
C13 C 0.0334(3) 0.3041(3) -0.0852(3) 0.0294(6) Uani 0.741(5) 1 d D . P A 1
H13A H 0.027136 0.242121 -0.142544 0.035 Uiso 0.741(5) 1 calc R U P A 1
H13B H 0.011130 0.381909 -0.123878 0.035 Uiso 0.741(5) 1 calc R U P A 1
C14 C 0.1373(2) 0.3131(2) 0.0013(2) 0.0229(4) Uani 0.741(5) 1 d D . P A 1
H14A H 0.178980 0.257670 -0.018248 0.027 Uiso 0.741(5) 1 calc R U P A 1
H14B H 0.161742 0.395939 0.004085 0.027 Uiso 0.741(5) 1 calc R U P A 1
O6 O 0.38538(5) 0.24619(7) 0.42789(6) 0.02490(15) Uani 0.721(3) 1 d D . P A 1
C15 C 0.3939(4) 0.1608(5) 0.5151(5) 0.0252(6) Uani 0.721(3) 1 d D . P A 1
H15A H 0.384439 0.078025 0.484830 0.030 Uiso 0.721(3) 1 calc R U P A 1
H15B H 0.345376 0.177260 0.546035 0.030 Uiso 0.721(3) 1 calc R U P A 1
C16 C 0.4943(5) 0.1762(7) 0.6054(5) 0.0324(8) Uani 0.721(3) 1 d D . P A 1
H16A H 0.518316 0.100772 0.648017 0.039 Uiso 0.721(3) 1 calc R U P A 1
H16B H 0.496820 0.241005 0.658740 0.039 Uiso 0.721(3) 1 calc R U P A 1
C17 C 0.5519(3) 0.2095(4) 0.5361(3) 0.0387(7) Uani 0.721(3) 1 d D . P A 1
H17A H 0.610413 0.255876 0.581714 0.046 Uiso 0.721(3) 1 calc R U P A 1
H17B H 0.570548 0.137273 0.505268 0.046 Uiso 0.721(3) 1 calc R U P A 1
C18 C 0.47935(10) 0.28642(16) 0.44186(13) 0.0289(3) Uani 0.721(3) 1 d D . P A 1
H18A H 0.487971 0.372362 0.463000 0.035 Uiso 0.721(3) 1 calc R U P A 1
H18B H 0.488102 0.275867 0.370797 0.035 Uiso 0.721(3) 1 calc R U P A 1
O5' O 0.13610(5) 0.28056(8) 0.10891(6) 0.02761(16) Uani 0.259(5) 1 d D . P A 5
C11' C 0.0427(4) 0.2335(7) 0.0894(5) 0.0340(5) Uani 0.259(5) 1 d D . P A 5
H11C H 0.048272 0.148252 0.112667 0.041 Uiso 0.259(5) 1 calc R U P A 5
H11D H 0.014757 0.278923 0.134421 0.041 Uiso 0.259(5) 1 calc R U P A 5
C12' C -0.0164(9) 0.2436(19) -0.0251(10) 0.0540(12) Uani 0.259(5) 1 d D . P A 5
H12C H -0.080247 0.275005 -0.034873 0.065 Uiso 0.259(5) 1 calc R U P A 5
H12D H -0.025703 0.163797 -0.061461 0.065 Uiso 0.259(5) 1 calc R U P A 5
C13' C 0.0295(9) 0.3272(11) -0.0788(10) 0.0294(6) Uani 0.259(5) 1 d D . P A 5
H13C H 0.027421 0.293662 -0.150522 0.035 Uiso 0.259(5) 1 calc R U P A 5
H13D H -0.002694 0.406449 -0.093961 0.035 Uiso 0.259(5) 1 calc R U P A 5
C14' C 0.1301(7) 0.3368(8) 0.0070(7) 0.0229(4) Uani 0.259(5) 1 d D . P A 5
H14C H 0.174368 0.296731 -0.020771 0.027 Uiso 0.259(5) 1 calc R U P A 5
H14D H 0.148897 0.422203 0.021446 0.027 Uiso 0.259(5) 1 calc R U P A 5
O6' O 0.38538(5) 0.24619(7) 0.42789(6) 0.02490(15) Uani 0.279(3) 1 d D . P A 5
C15' C 0.3874(11) 0.1725(15) 0.5208(13) 0.0252(6) Uani 0.279(3) 1 d D . P A 5
H15C H 0.359139 0.092586 0.493414 0.030 Uiso 0.279(3) 1 calc R U P A 5
H15D H 0.350773 0.211144 0.559792 0.030 Uiso 0.279(3) 1 calc R U P A 5
C16' C 0.4928(12) 0.161(2) 0.5996(13) 0.0324(8) Uani 0.279(3) 1 d D . P A 5
H16C H 0.513801 0.076386 0.607565 0.039 Uiso 0.279(3) 1 calc R U P A 5
H16D H 0.505000 0.193838 0.675264 0.039 Uiso 0.279(3) 1 calc R U P A 5
C17' C 0.5450(8) 0.2353(13) 0.5425(9) 0.0387(7) Uani 0.279(3) 1 d D . P A 5
H17C H 0.551409 0.320203 0.567081 0.046 Uiso 0.279(3) 1 calc R U P A 5
H17D H 0.609770 0.202259 0.558943 0.046 Uiso 0.279(3) 1 calc R U P A 5
C18' C 0.4805(3) 0.2236(4) 0.4201(3) 0.0289(3) Uani 0.279(3) 1 d D . P A 5
H18C H 0.483712 0.142489 0.390642 0.035 Uiso 0.279(3) 1 calc R U P A 5
H18D H 0.494590 0.284828 0.373564 0.035 Uiso 0.279(3) 1 calc R U P A 5

loop_
_atom_site_aniso_label
_atom_site_aniso_U_11
_atom_site_aniso_U_22
_atom_site_aniso_U_33
_atom_site_aniso_U_23
_atom_site_aniso_U_13
_atom_site_aniso_U_12
Fe1 0.02053(8) 0.01283(7) 0.01785(8) 0.00027(5) 0.01198(6) -0.00004(5)
Mg1 0.02053(8) 0.01283(7) 0.01785(8) 0.00027(5) 0.01198(6) -0.00004(5)
O1 0.0280(3) 0.0193(3) 0.0236(3) -0.0006(2) 0.0165(3) 0.0006(2)
O2 0.0266(3) 0.0160(3) 0.0250(3) 0.0007(2) 0.0162(3) 0.0002(2)
C1 0.0303(5) 0.0286(5) 0.0317(5) -0.0026(4) 0.0190(4) 0.0064(4)
C2 0.0205(3) 0.0214(4) 0.0182(4) -0.0026(3) 0.0090(3) 0.0023(3)
C3 0.0298(4) 0.0164(3) 0.0289(5) 0.0006(3) 0.0164(4) 0.0035(3)
C4 0.0231(4) 0.0164(3) 0.0190(4) -0.0001(3) 0.0099(3) -0.0014(3)
C5 0.0395(5) 0.0184(4) 0.0363(5) 0.0030(4) 0.0235(5) -0.0025(4)
O3 0.0302(3) 0.0183(3) 0.0307(4) -0.0019(2) 0.0212(3) -0.0006(2)
O4 0.0261(3) 0.0162(3) 0.0228(3) -0.0011(2) 0.0157(3) -0.0015(2)
C6 0.0271(4) 0.0266(4) 0.0290(5) -0.0035(3) 0.0175(4) 0.0041(3)
C7 0.0203(3) 0.0196(4) 0.0188(4) -0.0006(3) 0.0094(3) 0.0039(3)
C8 0.0271(4) 0.0159(3) 0.0267(4) -0.0022(3) 0.0155(3) 0.0009(3)
C9 0.0184(3) 0.0165(3) 0.0176(3) 0.0004(3) 0.0071(3) -0.0009(3)
C10 0.0320(5) 0.0180(4) 0.0328(5) 0.0002(3) 0.0186(4) -0.0048(3)
O5 0.0223(3) 0.0439(4) 0.0205(3) 0.0060(3) 0.0126(3) -0.0020(3)
C11 0.0215(5) 0.0625(14) 0.0232(6) -0.0026(8) 0.0145(4) -0.0060(8)
C12 0.0301(10) 0.111(3) 0.0234(8) -0.0014(12) 0.0131(6) -0.0243(14)
C13 0.0258(6) 0.0439(17) 0.0195(6) 0.0012(9) 0.0101(4) -0.0057(9)
C14 0.0262(7) 0.0301(11) 0.0175(5) -0.0022(7) 0.0142(4) -0.0038(7)
O6 0.0204(3) 0.0315(4) 0.0240(3) 0.0080(3) 0.0102(3) -0.0026(2)
C15 0.0225(9) 0.0318(13) 0.0223(7) 0.0073(8) 0.0101(5) -0.0015(7)
C16 0.0249(5) 0.048(2) 0.0228(8) 0.0054(10) 0.0078(5) -0.0029(9)
C17 0.0189(7) 0.063(2) 0.0363(8) 0.0092(11) 0.0133(5) 0.0027(10)
C18 0.0233(5) 0.0385(8) 0.0288(7) 0.0024(6) 0.0146(5) -0.0078(6)
O5' 0.0223(3) 0.0439(4) 0.0205(3) 0.0060(3) 0.0126(3) -0.0020(3)
C11' 0.0215(5) 0.0625(14) 0.0232(6) -0.0026(8) 0.0145(4) -0.0060(8)
C12' 0.0301(10) 0.111(3) 0.0234(8) -0.0014(12) 0.0131(6) -0.0243(14)
C13' 0.0258(6) 0.0439(17) 0.0195(6) 0.0012(9) 0.0101(4) -0.0057(9)
C14' 0.0262(7) 0.0301(11) 0.0175(5) -0.0022(7) 0.0142(4) -0.0038(7)
O6' 0.0204(3) 0.0315(4) 0.0240(3) 0.0080(3) 0.0102(3) -0.0026(2)
C15' 0.0225(9) 0.0318(13) 0.0223(7) 0.0073(8) 0.0101(5) -0.0015(7)
C16' 0.0249(5) 0.048(2) 0.0228(8) 0.0054(10) 0.0078(5) -0.0029(9)
C17' 0.0189(7) 0.063(2) 0.0363(8) 0.0092(11) 0.0133(5) 0.0027(10)
C18' 0.0233(5) 0.0385(8) 0.0288(7) 0.0024(6) 0.0146(5) -0.0078(6)

loop_
_atom_type_symbol
_atom_type_description
_atom_type_scat_dispersion_real
_atom_type_scat_dispersion_imag
_atom_type_scat_source
C C 0.0033 0.0016 'International Tables Vol C Tables 4.2.6.8 and 6.1.1.4'
H H 0.0000 0.0000 'International Tables Vol C Tables 4.2.6.8 and 6.1.1.4'
O O 0.0106 0.0060 'International Tables Vol C Tables 4.2.6.8 and 6.1.1.4'
Mg Mg 0.0486 0.0363 'International Tables Vol C Tables 4.2.6.8 and 6.1.1.4'
Fe Fe 0.3463 0.8444 'International Tables Vol C Tables 4.2.6.8 and 6.1.1.4'

loop_
_geom_angle_atom_site_label_1
_geom_angle_atom_site_label_2
_geom_angle_atom_site_label_3
_geom_angle
O1 Fe1 O3 177.83(3)
O1 Fe1 O4 93.36(3)
O3 Fe1 O4 88.27(3)
O1 Fe1 O2 88.16(3)
O3 Fe1 O2 90.18(3)
O4 Fe1 O2 177.75(3)
O1 Fe1 O6 91.33(3)
O3 Fe1 O6 90.09(3)
O4 Fe1 O6 90.71(3)
O2 Fe1 O6 90.93(3)
O1 Fe1 O5 88.07(3)
O3 Fe1 O5 90.51(3)
O4 Fe1 O5 88.98(3)
O2 Fe1 O5 89.40(3)
O6 Fe1 O5 179.31(3)
O1 Mg1 O3 177.83(3)
O1 Mg1 O4 93.36(3)
O3 Mg1 O4 88.27(3)
O1 Mg1 O2 88.16(3)
O3 Mg1 O2 90.18(3)
O4 Mg1 O2 177.75(3)
O1 Mg1 O6' 91.33(3)
O3 Mg1 O6' 90.09(3)
O4 Mg1 O6' 90.71(3)
O2 Mg1 O6' 90.93(3)
O1 Mg1 O5' 88.07(3)
O3 Mg1 O5' 90.51(3)
O4 Mg1 O5' 88.98(3)
O2 Mg1 O5' 89.40(3)
O6' Mg1 O5' 179.31(3)
C2 O1 Fe1 127.48(6)
C2 O1 Mg1 127.48(6)
C4 O2 Fe1 126.98(6)
C4 O2 Mg1 126.98(6)
C2 C1 H1A 109.5
C2 C1 H1B 109.5
H1A C1 H1B 109.5
C2 C1 H1C 109.5
H1A C1 H1C 109.5
H1B C1 H1C 109.5
O1 C2 C3 125.27(8)
O1 C2 C1 116.03(8)
C3 C2 C1 118.70(8)
C4 C3 C2 124.85(8)
C4 C3 H3 117.6
C2 C3 H3 117.6
O2 C4 C3 125.36(8)
O2 C4 C5 115.77(8)
C3 C4 C5 118.87(8)
C4 C5 H5A 109.5
C4 C5 H5B 109.5
H5A C5 H5B 109.5
C4 C5 H5C 109.5
H5A C5 H5C 109.5
H5B C5 H5C 109.5
C7 O3 Fe1 128.17(6)
C7 O3 Mg1 128.17(6)
C9 O4 Fe1 127.69(6)
C9 O4 Mg1 127.69(6)
C7 C6 H6A 109.5
C7 C6 H6B 109.5
H6A C6 H6B 109.5
C7 C6 H6C 109.5
H6A C6 H6C 109.5
H6B C6 H6C 109.5
O3 C7 C8 124.99(8)
O3 C7 C6 115.80(8)
C8 C7 C6 119.21(8)
C9 C8 C7 124.95(8)
C9 C8 H8 117.5
C7 C8 H8 117.5
O4 C9 C8 125.58(8)
O4 C9 C10 116.00(8)
C8 C9 C10 118.42(8)
C9 C10 H10A 109.5
C9 C10 H10B 109.5
H10A C10 H10B 109.5
C9 C10 H10C 109.5
H10A C10 H10C 109.5
H10B C10 H10C 109.5
C11 O5 C14 109.83(14)
C11 O5 Fe1 122.88(8)
C14 O5 Fe1 125.90(12)
O5 C11 C12 106.87(17)
O5 C11 H11A 110.3
C12 C11 H11A 110.3
O5 C11 H11B 110.3
C12 C11 H11B 110.3
H11A C11 H11B 108.6
C11 C12 C13 105.6(3)
C11 C12 H12A 110.6
C13 C12 H12A 110.6
C11 C12 H12B 110.6
C13 C12 H12B 110.6
H12A C12 H12B 108.8
C14 C13 C12 105.2(3)
C14 C13 H13A 110.7
C12 C13 H13A 110.7
C14 C13 H13B 110.7
C12 C13 H13B 110.7
H13A C13 H13B 108.8
O5 C14 C13 106.1(2)
O5 C14 H14A 110.5
C13 C14 H14A 110.5
O5 C14 H14B 110.5
C13 C14 H14B 110.5
H14A C14 H14B 108.7
C18 O6 C15 109.8(2)
C18 O6 Fe1 121.74(7)
C15 O6 Fe1 124.9(2)
O6 C15 C16 105.8(4)
O6 C15 H15A 110.6
C16 C15 H15A 110.6
O6 C15 H15B 110.6
C16 C15 H15B 110.6
H15A C15 H15B 108.7
C15 C16 C17 102.3(4)
C15 C16 H16A 111.3
C17 C16 H16A 111.3
C15 C16 H16B 111.3
C17 C16 H16B 111.3
H16A C16 H16B 109.2
C18 C17 C16 101.8(3)
C18 C17 H17A 111.4
C16 C17 H17A 111.4
C18 C17 H17B 111.4
C16 C17 H17B 111.4
H17A C17 H17B 109.3
O6 C18 C17 106.4(2)
O6 C18 H18A 110.4
C17 C18 H18A 110.4
O6 C18 H18B 110.4
C17 C18 H18B 110.4
H18A C18 H18B 108.6
C14' O5' C11' 108.1(5)
C14' O5' Mg1 128.1(4)
C11' O5' Mg1 123.8(2)
C12' C11' O5' 108.8(6)
C12' C11' H11C 109.9
O5' C11' H11C 109.9
C12' C11' H11D 109.9
O5' C11' H11D 109.9
H11C C11' H11D 108.3
C11' C12' C13' 109.0(10)
C11' C12' H12C 109.9
C13' C12' H12C 109.9
C11' C12' H12D 109.9
C13' C12' H12D 109.9
H12C C12' H12D 108.3
C14' C13' C12' 103.3(9)
C14' C13' H13C 111.1
C12' C13' H13C 111.1
C14' C13' H13D 111.1
C12' C13' H13D 111.1
H13C C13' H13D 109.1
O5' C14' C13' 108.7(7)
O5' C14' H14C 110.0
C13' C14' H14C 110.0
O5' C14' H14D 110.0
C13' C14' H14D 110.0
H14C C14' H14D 108.3
C15' O6' C18' 105.3(6)
C15' O6' Mg1 124.1(7)
C18' O6' Mg1 115.72(16)
O6' C15' C16' 105.4(9)
O6' C15' H15C 110.7
C16' C15' H15C 110.7
O6' C15' H15D 110.7
C16' C15' H15D 110.7
H15C C15' H15D 108.8
C15' C16' C17' 104.1(10)
C15' C16' H16C 110.9
C17' C16' H16C 110.9
C15' C16' H16D 110.9
C17' C16' H16D 110.9
H16C C16' H16D 108.9
C18' C17' C16' 102.8(9)
C18' C17' H17C 111.2
C16' C17' H17C 111.2
C18' C17' H17D 111.2
C16' C17' H17D 111.2
H17C C17' H17D 109.1
C17' C18' O6' 98.4(5)
C17' C18' H18C 112.1
O6' C18' H18C 112.1
C17' C18' H18D 112.1
O6' C18' H18D 112.1
H18C C18' H18D 109.7

loop_
_geom_bond_atom_site_label_1
_geom_bond_atom_site_label_2
_geom_bond_distance
Fe1 O1 2.0332(7)
Fe1 O3 2.0338(7)
Fe1 O4 2.0377(6)
Fe1 O2 2.0408(7)
Fe1 O6 2.1696(8)
Fe1 O5 2.1725(8)
Mg1 O1 2.0332(7)
Mg1 O3 2.0338(7)
Mg1 O4 2.0377(6)
Mg1 O2 2.0408(7)
Mg1 O6' 2.1696(8)
Mg1 O5' 2.1725(8)
O1 C2 1.2651(11)
O2 C4 1.2622(10)
C1 C2 1.5113(12)
C1 H1A 0.9800
C1 H1B 0.9800
C1 H1C 0.9800
C2 C3 1.4071(13)
C3 C4 1.4045(12)
C3 H3 0.9500
C4 C5 1.5132(13)
C5 H5A 0.9800
C5 H5B 0.9800
C5 H5C 0.9800
O3 C7 1.2639(11)
O4 C9 1.2642(10)
C6 C7 1.5119(12)
C6 H6A 0.9800
C6 H6B 0.9800
C6 H6C 0.9800
C7 C8 1.4074(13)
C8 C9 1.4042(12)
C8 H8 0.9500
C9 C10 1.5140(12)
C10 H10A 0.9800
C10 H10B 0.9800
C10 H10C 0.9800
O5 C11 1.4327(17)
O5 C14 1.448(3)
C11 C12 1.469(4)
C11 H11A 0.9900
C11 H11B 0.9900
C12 C13 1.540(4)
C12 H12A 0.9900
C12 H12B 0.9900
C13 C14 1.523(4)
C13 H13A 0.9900
C13 H13B 0.9900
C14 H14A 0.9900
C14 H14B 0.9900
O6 C18 1.4374(15)
O6 C15 1.443(4)
C15 C16 1.508(5)
C15 H15A 0.9900
C15 H15B 0.9900
C16 C17 1.534(5)
C16 H16A 0.9900
C16 H16B 0.9900
C17 C18 1.532(4)
C17 H17A 0.9900
C17 H17B 0.9900
C18 H18A 0.9900
C18 H18B 0.9900
O5' C14' 1.431(9)
O5' C11' 1.437(5)
C11' C12' 1.391(12)
C11' H11C 0.9900
C11' H11D 0.9900
C12' C13' 1.496(14)
C12' H12C 0.9900
C12' H12D 0.9900
C13' C14' 1.484(12)
C13' H13C 0.9900
C13' H13D 0.9900
C14' H14C 0.9900
C14' H14D 0.9900
O6' C15' 1.447(12)
O6' C18' 1.513(4)
C15' C16' 1.515(13)
C15' H15C 0.9900
C15' H15D 0.9900
C16' C17' 1.529(13)
C16' H16C 0.9900
C16' H16D 0.9900
C17' C18' 1.493(11)
C17' H17C 0.9900
C17' H17D 0.9900
C18' H18C 0.9900
C18' H18D 0.9900

loop_
_geom_torsion_atom_site_label_1
_geom_torsion_atom_site_label_2
_geom_torsion_atom_site_label_3
_geom_torsion_atom_site_label_4
_geom_torsion
Fe1 O1 C2 C3 -6.00(14)
Mg1 O1 C2 C3 -6.00(14)
Fe1 O1 C2 C1 174.36(7)
Mg1 O1 C2 C1 174.36(7)
O1 C2 C3 C4 -3.07(16)
C1 C2 C3 C4 176.57(9)
Fe1 O2 C4 C3 11.92(14)
Mg1 O2 C4 C3 11.92(14)
Fe1 O2 C4 C5 -167.77(7)
Mg1 O2 C4 C5 -167.77(7)
C2 C3 C4 O2 -0.19(16)
C2 C3 C4 C5 179.49(10)
Fe1 O3 C7 C8 -5.50(14)
Mg1 O3 C7 C8 -5.50(14)
Fe1 O3 C7 C6 175.16(6)
Mg1 O3 C7 C6 175.16(6)
O3 C7 C8 C9 -0.17(16)
C6 C7 C8 C9 179.15(9)
Fe1 O4 C9 C8 1.23(13)
Mg1 O4 C9 C8 1.23(13)
Fe1 O4 C9 C10 -179.42(6)
Mg1 O4 C9 C10 -179.42(6)
C7 C8 C9 O4 2.45(16)
C7 C8 C9 C10 -176.88(9)
C14 O5 C11 C12 26.3(3)
Fe1 O5 C11 C12 -166.5(3)
O5 C11 C12 C13 -23.7(4)
C11 C12 C13 C14 13.0(4)
C11 O5 C14 C13 -17.4(2)
Fe1 O5 C14 C13 175.85(13)
C12 C13 C14 O5 2.1(3)
C18 O6 C15 C16 16.8(5)
Fe1 O6 C15 C16 175.9(3)
O6 C15 C16 C17 -33.3(6)
C15 C16 C17 C18 36.2(5)
C15 O6 C18 C17 7.0(3)
Fe1 O6 C18 C17 -152.85(16)
C16 C17 C18 O6 -27.2(4)
C14' O5' C11' C12' 8.5(11)
Mg1 O5' C11' C12' -170.8(9)
O5' C11' C12' C13' -14.7(15)
C11' C12' C13' C14' 14.8(15)
C11' O5' C14' C13' 1.2(8)
Mg1 O5' C14' C13' -179.6(5)
C12' C13' C14' O5' -9.4(12)
C18' O6' C15' C16' 28.4(15)
Mg1 O6' C15' C16' 165.2(10)
O6' C15' C16' C17' 0.9(19)
C15' C16' C17' C18' -29.9(17)
C16' C17' C18' O6' 45.6(11)
C15' O6' C18' C17' -46.6(9)
Mg1 O6' C18' C17' 172.4(6)
